data_4073731
loop_
_publ_author_name
'Zhu, Hongping'
'Chen, Eugene Y.-X.'

_publ_section_title
;
 Group 13 and Lanthanide Complexes Supported by Tridentate Tripodal
 Triamine Ligands:&#x00A0; Structural Diversity and Polymerization
 Catalysis
;
_journal_issue 22
_journal_name_full Organometallics
_journal_page_first 5395
_journal_paper_doi 10.1021/om700587w
_journal_volume 26
_journal_year 2007
_chemical_formula_sum 'C57.2 H78.8 B N3 Si3 Zr'
_chemical_formula_weight 994.73
_chemical_name_systematic
; 
 ? 
;
_space_group_IT_number 15
_symmetry_cell_setting monoclinic
_symmetry_space_group_name_Hall '-C 2yc'
_symmetry_space_group_name_H-M 'C 1 2/c 1'
_atom_sites_solution_hydrogens geom
_atom_sites_solution_primary direct
_atom_sites_solution_secondary difmap
_audit_creation_method SHELXL-97
_cell_angle_alpha 90.00
_cell_angle_beta 127.374(2)
_cell_angle_gamma 90.00
_cell_formula_units_Z 8
_cell_length_a 43.7510(12)
_cell_length_b 12.7618(4)
_cell_length_c 26.9246(7)
_cell_measurement_reflns_used 8113
_cell_measurement_temperature 173(2)
_cell_measurement_theta_max 26.33
_cell_measurement_theta_min 2.28
_cell_volume 11946.7(7)
_computing_cell_refinement 'Bruker SMART'
_computing_data_collection 'Bruker SMART'
_computing_data_reduction 'Bruker SAINT'
_computing_molecular_graphics 'Bruker SHELXTL'
_computing_publication_material 'Bruker SHELXTL'
_computing_structure_refinement 'SHELXL-97 (Sheldrick, 1997)'
_computing_structure_solution 'SHELXS-97 (Sheldrick, 1990)'
_diffrn_ambient_temperature 173(2)
_diffrn_measured_fraction_theta_full 0.999
_diffrn_measured_fraction_theta_max 0.999
_diffrn_measurement_device_type 'CCD area detector'
_diffrn_measurement_method 'phi and omega scans'
_diffrn_radiation_monochromator graphite
_diffrn_radiation_source 'fine-focus sealed tube'
_diffrn_radiation_type MoK\a
_diffrn_radiation_wavelength 0.71073
_diffrn_reflns_av_R_equivalents 0.1306
_diffrn_reflns_av_sigmaI/netI 0.0574
_diffrn_reflns_limit_h_max 58
_diffrn_reflns_limit_h_min -57
_diffrn_reflns_limit_k_max 17
_diffrn_reflns_limit_k_min -17
_diffrn_reflns_limit_l_max 35
_diffrn_reflns_limit_l_min -35
_diffrn_reflns_number 175125
_diffrn_reflns_theta_full 28.28
_diffrn_reflns_theta_max 28.28
_diffrn_reflns_theta_min 1.17
_exptl_absorpt_coefficient_mu 0.279
_exptl_absorpt_correction_type none
_exptl_absorpt_process_details 'SADABS, Scheldrick, 1997'
_exptl_crystal_colour yellow
_exptl_crystal_density_diffrn 1.106
_exptl_crystal_density_meas ?
_exptl_crystal_density_method 'not measured'
_exptl_crystal_description triangular
_exptl_crystal_F_000 4240
_exptl_crystal_size_max 0.221
_exptl_crystal_size_mid 0.157
_exptl_crystal_size_min 0.073
_refine_diff_density_max 1.973
_refine_diff_density_min -1.633
_refine_diff_density_rms 0.101
_refine_ls_extinction_method none
_refine_ls_goodness_of_fit_ref 1.022
_refine_ls_hydrogen_treatment constr
_refine_ls_matrix_type full
_refine_ls_number_parameters 632
_refine_ls_number_reflns 14811
_refine_ls_number_restraints 20
_refine_ls_restrained_S_all 1.027
_refine_ls_R_factor_all 0.1212
_refine_ls_R_factor_gt 0.0699
_refine_ls_shift/su_max 0.014
_refine_ls_shift/su_mean 0.000
_refine_ls_structure_factor_coef Fsqd
_refine_ls_weighting_details 'calc w=1/[\s^2^(Fo^2^)+(0.0975P)^2^+42.8728P] where P=(Fo^2^+2Fc^2^)/3'
_refine_ls_weighting_scheme calc
_refine_ls_wR_factor_gt 0.1794
_refine_ls_wR_factor_ref 0.2172
_reflns_number_gt 9039
_reflns_number_total 14811
_reflns_threshold_expression >2sigma(I)
_cod_data_source_file om700587w-file002.cif
_cod_data_source_block 13
_cod_depositor_comments
;
The following automatic conversions were performed:

'_symmetry_cell_setting' value 'Monoclinic' changed to 'monoclinic'
according to /home/saulius/struct/CIF-dictionaries/cif_core.dic
dictionary named 'cif_core.dic' version 2.4.1 from 2010-06-29.

Automatic conversion script
Id: cif_fix_values 1715 2011-07-08 13:25:40Z adriana 

The following automatic conversions were performed:

'_exptl_crystal_density_meas' value 'not measured' was changed to '?'
- the value is perceived as not measured.

Automatic conversion script
Id: cif_fix_values 3008 2015-01-20 13:52:24Z robertas 
;
_cod_original_cell_volume 11946.7(6)
_cod_original_sg_symbol_H-M C2/c
_cod_original_formula_sum 'C57.20 H78.80 B N3 Si3 Zr'
_cod_database_code 4073731

loop_
_symmetry_equiv_pos_as_xyz
'x, y, z'
'-x, y, -z+1/2'
'x+1/2, y+1/2, z'
'-x+1/2, y+1/2, -z+1/2'
'-x, -y, -z'
'x, -y, z-1/2'
'-x+1/2, -y+1/2, -z'
'x+1/2, -y+1/2, z-1/2'

loop_
_atom_site_label
_atom_site_type_symbol
_atom_site_fract_x
_atom_site_fract_y
_atom_site_fract_z
_atom_site_U_iso_or_equiv
_atom_site_adp_type
_atom_site_occupancy
_atom_site_symmetry_multiplicity
_atom_site_calc_flag
_atom_site_refinement_flags
_atom_site_disorder_assembly
_atom_site_disorder_group
Zr1 Zr 0.080846(11) 0.55406(3) 0.953737(19) 0.04017(13) Uani 1 1 d . . .
B1 B 0.30693(13) 0.4851(4) 1.1688(2) 0.0380(10) Uani 1 1 d . . .
Si1 Si 0.16578(3) 0.45229(10) 1.09614(5) 0.0394(3) Uani 1 1 d . . .
Si2 Si 0.23008(3) 0.55158(9) 1.08495(5) 0.0320(2) Uani 1 1 d . . .
Si3 Si 0.25594(4) 0.41328(10) 1.19630(5) 0.0424(3) Uani 1 1 d . . .
N1 N 0.12734(9) 0.4514(3) 1.01598(15) 0.0369(7) Uani 1 1 d . . .
N2 N 0.27507(9) 0.5124(3) 1.10562(14) 0.0344(7) Uani 1 1 d . . .
N3 N 0.29891(10) 0.4622(3) 1.21259(15) 0.0373(7) Uani 1 1 d . . .
C1 C 0.21444(11) 0.4454(3) 1.11300(17) 0.0349(8) Uani 1 1 d . . .
H1A H 0.2124 0.3823 1.0891 0.042 Uiso 1 1 calc R . .
C2 C 0.16111(14) 0.3321(4) 1.1312(2) 0.0522(12) Uani 1 1 d . . .
H2A H 0.1346 0.3260 1.1170 0.078 Uiso 1 1 calc R . .
H2B H 0.1786 0.3376 1.1769 0.078 Uiso 1 1 calc R . .
H2C H 0.1677 0.2700 1.1181 0.078 Uiso 1 1 calc R . .
C3 C 0.16246(13) 0.5715(4) 1.1327(2) 0.0491(11) Uani 1 1 d . . .
H3A H 0.1618 0.6341 1.1110 0.074 Uiso 1 1 calc R . .
H3B H 0.1849 0.5748 1.1769 0.074 Uiso 1 1 calc R . .
H3C H 0.1389 0.5682 1.1295 0.074 Uiso 1 1 calc R . .
C4 C 0.23526(12) 0.6803(3) 1.1228(2) 0.0424(9) Uani 1 1 d . . .
H4A H 0.2521 0.6717 1.1683 0.064 Uiso 1 1 calc R . .
H4B H 0.2099 0.7047 1.1087 0.064 Uiso 1 1 calc R . .
H4C H 0.2465 0.7318 1.1112 0.064 Uiso 1 1 calc R . .
C5 C 0.19775(11) 0.5679(3) 0.99821(17) 0.0373(9) Uani 1 1 d . . .
H5A H 0.2055 0.6302 0.9871 0.056 Uiso 1 1 calc R . .
H5B H 0.1711 0.5762 0.9833 0.056 Uiso 1 1 calc R . .
H5C H 0.1996 0.5060 0.9787 0.056 Uiso 1 1 calc R . .
C6 C 0.26026(16) 0.2684(4) 1.2077(3) 0.0670(15) Uani 1 1 d . . .
H6A H 0.2810 0.2523 1.2516 0.100 Uiso 1 1 calc R . .
H6B H 0.2661 0.2369 1.1811 0.100 Uiso 1 1 calc R . .
H6C H 0.2360 0.2400 1.1962 0.100 Uiso 1 1 calc R . .
C7 C 0.25245(16) 0.4704(5) 1.2563(2) 0.0629(15) Uani 1 1 d . . .
H7A H 0.2746 0.4480 1.2979 0.094 Uiso 1 1 calc R . .
H7B H 0.2287 0.4462 1.2488 0.094 Uiso 1 1 calc R . .
H7C H 0.2522 0.5470 1.2537 0.094 Uiso 1 1 calc R . .
C11 C 0.12236(11) 0.3498(3) 0.98850(17) 0.0350(8) Uani 1 1 d . . .
C12 C 0.14465(11) 0.3143(3) 0.97062(18) 0.0362(8) Uani 1 1 d . . .
H12A H 0.1648 0.3572 0.9780 0.043 Uiso 1 1 calc R . .
C13 C 0.13776(12) 0.2175(3) 0.94231(19) 0.0419(10) Uani 1 1 d . . .
H13A H 0.1532 0.1955 0.9304 0.050 Uiso 1 1 calc R . .
C14 C 0.10874(12) 0.1515(3) 0.93083(19) 0.0434(10) Uani 1 1 d . . .
C15 C 0.08710(13) 0.1859(4) 0.9495(2) 0.0472(10) Uani 1 1 d . . .
H15A H 0.0674 0.1420 0.9430 0.057 Uiso 1 1 calc R . .
C16 C 0.09347(12) 0.2829(3) 0.9774(2) 0.0423(10) Uani 1 1 d . . .
H16A H 0.0779 0.3044 0.9892 0.051 Uiso 1 1 calc R . .
C17 C 0.10145(15) 0.0471(4) 0.8993(2) 0.0599(13) Uani 1 1 d . . .
H17A H 0.0854 0.0039 0.9052 0.090 Uiso 1 1 calc R . .
H17B H 0.1260 0.0115 0.9176 0.090 Uiso 1 1 calc R . .
H17C H 0.0882 0.0579 0.8545 0.090 Uiso 1 1 calc R . .
C21 C 0.28190(11) 0.5200(3) 1.05994(17) 0.0345(8) Uani 1 1 d . . .
C22 C 0.27568(13) 0.4341(4) 1.02363(19) 0.0438(10) Uani 1 1 d . . .
H22A H 0.2657 0.3712 1.0276 0.053 Uiso 1 1 calc R . .
C23 C 0.28398(14) 0.4394(4) 0.9811(2) 0.0565(13) Uani 1 1 d . . .
H23A H 0.2794 0.3798 0.9563 0.068 Uiso 1 1 calc R . .
C24 C 0.29877(13) 0.5302(5) 0.9745(2) 0.0534(13) Uani 1 1 d . . .
C25 C 0.30397(13) 0.6154(4) 1.0099(2) 0.0504(11) Uani 1 1 d . . .
H25A H 0.3137 0.6785 1.0056 0.061 Uiso 1 1 calc R . .
C26 C 0.29540(12) 0.6123(4) 1.0518(2) 0.0435(10) Uani 1 1 d . . .
H26A H 0.2988 0.6732 1.0749 0.052 Uiso 1 1 calc R . .
C27 C 0.30988(18) 0.5336(6) 0.9310(3) 0.082(2) Uani 1 1 d . . .
H27A H 0.3314 0.5824 0.9476 0.123 Uiso 1 1 calc R . .
H27B H 0.2878 0.5572 0.8895 0.123 Uiso 1 1 calc R . .
H27C H 0.3176 0.4635 0.9277 0.123 Uiso 1 1 calc R . .
C31 C 0.33174(12) 0.4573(3) 1.27813(18) 0.0402(9) Uani 1 1 d . . .
C32 C 0.34143(12) 0.5441(4) 1.3156(2) 0.0423(9) Uani 1 1 d . . .
H32A H 0.3262 0.6058 1.2985 0.051 Uiso 1 1 calc R . .
C33 C 0.37353(13) 0.5418(4) 1.3787(2) 0.0500(11) Uani 1 1 d . . .
H33A H 0.3799 0.6021 1.4039 0.060 Uiso 1 1 calc R . .
C34 C 0.39617(16) 0.4526(4) 1.4047(2) 0.0603(14) Uani 1 1 d . . .
C35 C 0.38668(16) 0.3675(4) 1.3663(2) 0.0700(16) Uani 1 1 d . . .
H35A H 0.4025 0.3068 1.3828 0.084 Uiso 1 1 calc R . .
C36 C 0.35436(15) 0.3685(4) 1.3038(2) 0.0597(13) Uani 1 1 d . . .
H36A H 0.3479 0.3079 1.2787 0.072 Uiso 1 1 calc R . .
C37 C 0.43056(19) 0.4500(5) 1.4730(2) 0.083(2) Uani 1 1 d . . .
H37A H 0.4494 0.3993 1.4792 0.124 Uiso 1 1 calc R . .
H37B H 0.4222 0.4295 1.4982 0.124 Uiso 1 1 calc R . .
H37C H 0.4424 0.5197 1.4860 0.124 Uiso 1 1 calc R . .
C41 C 0.34931(12) 0.4838(4) 1.1902(2) 0.0491(11) Uani 1 1 d . . .
H41A H 0.3667 0.5139 1.2321 0.074 Uiso 1 1 calc R . .
H41B H 0.3506 0.5252 1.1609 0.074 Uiso 1 1 calc R . .
H41C H 0.3570 0.4114 1.1907 0.074 Uiso 1 1 calc R . .
C42 C 0.11368(13) 0.7088(4) 0.9860(2) 0.0478(11) Uani 1 1 d . . .
H42A H 0.1384 0.6995 0.9935 0.072 Uiso 1 1 calc R . .
H42B H 0.1182 0.7314 1.0248 0.072 Uiso 1 1 calc R . .
H42C H 0.0985 0.7622 0.9537 0.072 Uiso 1 1 calc R . .
C43 C -0.01207(13) 0.5189(4) 0.8137(2) 0.0516(11) Uani 1 1 d . . .
H43A H -0.0163 0.4443 0.8181 0.062 Uiso 1 1 calc R . .
H43B H -0.0299 0.5374 0.7689 0.062 Uiso 1 1 calc R . .
C44 C -0.02078(13) 0.5874(5) 0.8507(3) 0.0595(13) Uani 1 1 d . . .
H44A H -0.0250 0.6607 0.8358 0.071 Uiso 1 1 calc R . .
H44B H -0.0446 0.5624 0.8434 0.071 Uiso 1 1 calc R . .
C51 C 0.01152(13) 0.5836(4) 0.9187(2) 0.0553(12) Uani 1 1 d . . .
C52 C 0.03515(14) 0.6662(5) 0.9580(3) 0.0586(13) Uani 1 1 d . . .
H52A H 0.0301 0.7421 0.9464 0.070 Uiso 1 1 calc R . .
C53 C 0.06230(15) 0.6277(5) 1.0197(3) 0.0615(15) Uani 1 1 d . . .
H53A H 0.0792 0.6724 1.0576 0.074 Uiso 1 1 calc R . .
C54 C 0.05452(13) 0.5225(5) 1.0203(2) 0.0562(13) Uani 1 1 d . . .
C55 C 0.06829(15) 0.4459(5) 1.0678(3) 0.0663(16) Uani 1 1 d . . .
H55A H 0.0896 0.4621 1.1095 0.080 Uiso 1 1 calc R . .
C56 C 0.05155(17) 0.3497(6) 1.0550(3) 0.0706(16) Uani 1 1 d . . .
H56A H 0.0605 0.3009 1.0878 0.085 Uiso 1 1 calc R . .
C57 C 0.02023(16) 0.3219(5) 0.9914(3) 0.0676(15) Uani 1 1 d . . .
H57A H 0.0087 0.2546 0.9829 0.081 Uiso 1 1 calc R . .
C58 C 0.00690(14) 0.3903(5) 0.9437(3) 0.0588(13) Uani 1 1 d . . .
H58A H -0.0132 0.3698 0.9020 0.071 Uiso 1 1 calc R . .
C59 C 0.02299(13) 0.4927(5) 0.9562(2) 0.0546(13) Uani 1 1 d . . .
C61 C 0.02873(12) 0.5339(4) 0.8369(2) 0.0420(10) Uani 1 1 d . . .
C62 C 0.05651(12) 0.4533(3) 0.85612(19) 0.0408(9) Uani 1 1 d . . .
H62A H 0.0508 0.3765 0.8503 0.049 Uiso 1 1 calc R . .
C63 C 0.09109(12) 0.4991(3) 0.87315(18) 0.0381(9) Uani 1 1 d . . .
H63A H 0.1139 0.4597 0.8827 0.046 Uiso 1 1 calc R . .
C64 C 0.08486(11) 0.6089(3) 0.86116(18) 0.0382(9) Uani 1 1 d . . .
C65 C 0.10751(12) 0.6900(3) 0.86321(19) 0.0430(10) Uani 1 1 d . . .
H65A H 0.1329 0.6760 0.8771 0.052 Uiso 1 1 calc R . .
C66 C 0.09261(13) 0.7889(4) 0.8450(2) 0.0523(11) Uani 1 1 d . . .
H66A H 0.1075 0.8431 0.8450 0.063 Uiso 1 1 calc R . .
C67 C 0.05520(14) 0.8111(4) 0.8260(2) 0.0565(12) Uani 1 1 d . . .
H67A H 0.0457 0.8808 0.8146 0.068 Uiso 1 1 calc R . .
C68 C 0.03243(13) 0.7354(4) 0.8238(2) 0.0508(11) Uani 1 1 d . . .
H68A H 0.0075 0.7525 0.8113 0.061 Uiso 1 1 calc R . .
C69 C 0.04621(12) 0.6304(3) 0.8401(2) 0.0428(10) Uani 1 1 d . . .
C71A C 0.3084(4) 0.1938(10) 1.1239(7) 0.046(3) Uiso 0.328(6) 1 d PD A 1
H71A H 0.3029 0.2042 1.0831 0.069 Uiso 0.328(6) 1 calc PR A 1
H71B H 0.3276 0.2449 1.1538 0.069 Uiso 0.328(6) 1 calc PR A 1
H71C H 0.2847 0.2033 1.1197 0.069 Uiso 0.328(6) 1 calc PR A 1
C72A C 0.3229(5) 0.0892(11) 1.1459(6) 0.055(4) Uiso 0.328(6) 1 d PD A 1
H72A H 0.3032 0.0390 1.1147 0.066 Uiso 0.328(6) 1 calc PR A 1
H72B H 0.3459 0.0800 1.1474 0.066 Uiso 0.328(6) 1 calc PR A 1
C73A C 0.3329(5) 0.0621(12) 1.2045(7) 0.056(4) Uiso 0.328(6) 1 d PD A 1
H73A H 0.3090 0.0565 1.2008 0.067 Uiso 0.328(6) 1 calc PR A 1
H73B H 0.3484 0.1197 1.2341 0.067 Uiso 0.328(6) 1 calc PR A 1
C74A C 0.3561(5) -0.0430(11) 1.2329(8) 0.066(5) Uiso 0.328(6) 1 d PD A 1
H74A H 0.3755 -0.0476 1.2252 0.080 Uiso 0.328(6) 1 calc PR A 1
H74B H 0.3699 -0.0429 1.2787 0.080 Uiso 0.328(6) 1 calc PR A 1
C75A C 0.3291(4) -0.1401(11) 1.2038(7) 0.044(3) Uiso 0.328(6) 1 d PD A 1
H75A H 0.3092 -0.1357 1.2106 0.052 Uiso 0.328(6) 1 calc PR A 1
H75B H 0.3159 -0.1427 1.1582 0.052 Uiso 0.328(6) 1 calc PR A 1
C76A C 0.3526(5) -0.2343(11) 1.2340(8) 0.049(3) Uiso 0.328(6) 1 d PD A 1
H76A H 0.3358 -0.2960 1.2193 0.073 Uiso 0.328(6) 1 calc PR A 1
H76B H 0.3674 -0.2280 1.2794 0.073 Uiso 0.328(6) 1 calc PR A 1
H76C H 0.3703 -0.2420 1.2233 0.073 Uiso 0.328(6) 1 calc PR A 1
C71B C 0.3313(7) 0.155(2) 1.1570(12) 0.081(7) Uiso 0.272(6) 1 d PD A 2
H71D H 0.3200 0.2253 1.1500 0.121 Uiso 0.272(6) 1 calc PR A 2
H71E H 0.3263 0.1301 1.1184 0.121 Uiso 0.272(6) 1 calc PR A 2
H71F H 0.3591 0.1592 1.1901 0.121 Uiso 0.272(6) 1 calc PR A 2
C72B C 0.3136(7) 0.0813(14) 1.1765(12) 0.071(6) Uiso 0.272(6) 1 d PD A 2
H72C H 0.3193 0.1018 1.2169 0.085 Uiso 0.272(6) 1 calc PR A 2
H72D H 0.2854 0.0751 1.1442 0.085 Uiso 0.272(6) 1 calc PR A 2
C73B C 0.3341(5) -0.0162(12) 1.1820(8) 0.048(4) Uiso 0.272(6) 1 d PD A 2
H73C H 0.3622 -0.0065 1.2130 0.058 Uiso 0.272(6) 1 calc PR A 2
H73D H 0.3282 -0.0339 1.1412 0.058 Uiso 0.272(6) 1 calc PR A 2
C74B C 0.3207(7) -0.1027(15) 1.2026(12) 0.073(7) Uiso 0.272(6) 1 d PD A 2
H74C H 0.3267 -0.0816 1.2430 0.088 Uiso 0.272(6) 1 calc PR A 2
H74D H 0.2924 -0.1068 1.1719 0.088 Uiso 0.272(6) 1 calc PR A 2
C75B C 0.3360(4) -0.2090(13) 1.2103(7) 0.036(3) Uiso 0.272(6) 1 d PD A 2
H75C H 0.3234 -0.2579 1.2214 0.043 Uiso 0.272(6) 1 calc PR A 2
H75D H 0.3302 -0.2329 1.1704 0.043 Uiso 0.272(6) 1 calc PR A 2
C76B C 0.3776(5) -0.2097(18) 1.2595(9) 0.070(6) Uiso 0.272(6) 1 d PD A 2
H76D H 0.3858 -0.2802 1.2775 0.106 Uiso 0.272(6) 1 calc PR A 2
H76E H 0.3842 -0.1597 1.2922 0.106 Uiso 0.272(6) 1 calc PR A 2
H76F H 0.3908 -0.1898 1.2416 0.106 Uiso 0.272(6) 1 calc PR A 2
C81A C 0.4630(4) 0.5953(12) 1.3855(8) 0.053(4) Uiso 0.328(6) 1 d PD A 1
H81D H 0.4660 0.6716 1.3906 0.079 Uiso 0.328(6) 1 calc PR A 1
H81E H 0.4792 0.5617 1.4267 0.079 Uiso 0.328(6) 1 calc PR A 1
H81F H 0.4360 0.5769 1.3649 0.079 Uiso 0.328(6) 1 calc PR A 1
C82A C 0.4746(4) 0.5586(10) 1.3465(7) 0.045(3) Uiso 0.328(6) 1 d PD A 1
H82C H 0.5018 0.5775 1.3669 0.053 Uiso 0.328(6) 1 calc PR A 1
H82D H 0.4584 0.5925 1.3049 0.053 Uiso 0.328(6) 1 calc PR A 1
C83A C 0.4696(4) 0.4366(9) 1.3392(7) 0.042(3) Uiso 0.328(6) 1 d PD A 1
H83C H 0.4879 0.4021 1.3802 0.050 Uiso 0.328(6) 1 calc PR A 1
H83D H 0.4431 0.4170 1.3230 0.050 Uiso 0.328(6) 1 calc PR A 1
C84A C 0.4774(5) 0.4022(13) 1.2933(7) 0.061(4) Uiso 0.328(6) 1 d PD A 1
H84C H 0.5043 0.4202 1.3110 0.073 Uiso 0.328(6) 1 calc PR A 1
H84D H 0.4602 0.4414 1.2537 0.073 Uiso 0.328(6) 1 calc PR A 1
C85A C 0.4711(5) 0.2817(13) 1.2790(11) 0.073(5) Uiso 0.328(6) 1 d PD A 1
H85C H 0.4796 0.2636 1.2534 0.087 Uiso 0.328(6) 1 calc PR A 1
H85D H 0.4879 0.2433 1.3190 0.087 Uiso 0.328(6) 1 calc PR A 1
C86A C 0.4291(5) 0.2422(15) 1.2445(8) 0.057(4) Uiso 0.328(6) 1 d PD A 1
H86D H 0.4283 0.1660 1.2390 0.086 Uiso 0.328(6) 1 calc PR A 1
H86E H 0.4124 0.2761 1.2035 0.086 Uiso 0.328(6) 1 calc PR A 1
H86F H 0.4202 0.2594 1.2693 0.086 Uiso 0.328(6) 1 calc PR A 1
C81B C 0.4575(5) 0.5989(13) 1.3520(9) 0.049(4) Uiso 0.272(6) 1 d PD A 2
H81A H 0.4720 0.6493 1.3864 0.073 Uiso 0.272(6) 1 calc PR A 2
H81B H 0.4365 0.5692 1.3513 0.073 Uiso 0.272(6) 1 calc PR A 2
H81C H 0.4467 0.6345 1.3123 0.073 Uiso 0.272(6) 1 calc PR A 2
C82B C 0.4843(6) 0.5108(16) 1.3615(9) 0.066(6) Uiso 0.272(6) 1 d PD A 2
H82A H 0.5059 0.5415 1.3638 0.079 Uiso 0.272(6) 1 calc PR A 2
H82B H 0.4952 0.4753 1.4017 0.079 Uiso 0.272(6) 1 calc PR A 2
C84B C 0.4818(7) 0.3315(19) 1.3072(11) 0.087(7) Uiso 0.272(6) 1 d PD A 2
H84A H 0.4914 0.2888 1.3447 0.104 Uiso 0.272(6) 1 calc PR A 2
H84B H 0.5040 0.3494 1.3076 0.104 Uiso 0.272(6) 1 calc PR A 2
C83B C 0.4639(5) 0.4312(13) 1.3094(10) 0.057(5) Uiso 0.272(6) 1 d PD A 2
H83A H 0.4544 0.4700 1.2706 0.068 Uiso 0.272(6) 1 calc PR A 2
H83B H 0.4409 0.4093 1.3057 0.068 Uiso 0.272(6) 1 calc PR A 2
C85B C 0.4531(7) 0.2682(19) 1.2493(11) 0.075(6) Uiso 0.272(6) 1 d PD A 2
H85A H 0.4668 0.2116 1.2450 0.090 Uiso 0.272(6) 1 calc PR A 2
H85B H 0.4409 0.3141 1.2121 0.090 Uiso 0.272(6) 1 calc PR A 2
C86B C 0.4211(7) 0.219(2) 1.2511(14) 0.082(8) Uiso 0.272(6) 1 d PD A 2
H86A H 0.4034 0.1780 1.2129 0.123 Uiso 0.272(6) 1 calc PR A 2
H86B H 0.4068 0.2747 1.2539 0.123 Uiso 0.272(6) 1 calc PR A 2
H86C H 0.4329 0.1728 1.2875 0.123 Uiso 0.272(6) 1 calc PR A 2

loop_
_atom_site_aniso_label
_atom_site_aniso_U_11
_atom_site_aniso_U_22
_atom_site_aniso_U_33
_atom_site_aniso_U_23
_atom_site_aniso_U_13
_atom_site_aniso_U_12
Zr1 0.0334(2) 0.0530(3) 0.0427(2) -0.01670(19) 0.02755(19) -0.00568(18)
B1 0.036(2) 0.043(3) 0.032(2) -0.0001(19) 0.019(2) 0.0016(19)
Si1 0.0433(6) 0.0511(7) 0.0375(6) -0.0106(5) 0.0316(5) -0.0100(5)
Si2 0.0317(5) 0.0408(6) 0.0276(5) -0.0003(4) 0.0202(4) -0.0004(4)
Si3 0.0479(7) 0.0518(7) 0.0323(6) 0.0026(5) 0.0268(5) -0.0041(5)
N1 0.0373(17) 0.0468(19) 0.0387(17) -0.0133(15) 0.0294(15) -0.0079(15)
N2 0.0344(17) 0.0455(19) 0.0300(16) 0.0037(14) 0.0230(14) 0.0020(14)
N3 0.0409(18) 0.0424(19) 0.0280(15) 0.0012(14) 0.0206(15) 0.0014(15)
C1 0.040(2) 0.044(2) 0.0305(18) -0.0045(16) 0.0264(17) -0.0058(17)
C2 0.058(3) 0.069(3) 0.045(2) -0.010(2) 0.039(2) -0.020(2)
C3 0.048(3) 0.067(3) 0.045(2) -0.021(2) 0.036(2) -0.012(2)
C4 0.044(2) 0.045(2) 0.040(2) -0.0015(18) 0.027(2) -0.0024(19)
C5 0.0329(19) 0.050(2) 0.0304(18) 0.0002(17) 0.0199(17) -0.0006(17)
C6 0.066(3) 0.060(3) 0.064(3) 0.024(3) 0.034(3) -0.001(3)
C7 0.056(3) 0.105(4) 0.035(2) -0.005(3) 0.031(2) -0.011(3)
C11 0.036(2) 0.041(2) 0.0321(19) -0.0072(16) 0.0225(17) -0.0046(16)
C12 0.0338(19) 0.045(2) 0.035(2) -0.0048(17) 0.0237(17) -0.0004(17)
C13 0.039(2) 0.049(2) 0.041(2) -0.0073(19) 0.0260(19) 0.0055(18)
C14 0.042(2) 0.041(2) 0.038(2) -0.0082(18) 0.0196(19) 0.0016(18)
C15 0.043(2) 0.045(2) 0.052(3) -0.007(2) 0.028(2) -0.0103(19)
C16 0.040(2) 0.050(3) 0.047(2) -0.0093(19) 0.031(2) -0.0088(19)
C17 0.053(3) 0.049(3) 0.059(3) -0.016(2) 0.024(3) -0.001(2)
C21 0.0290(18) 0.049(2) 0.0273(18) 0.0060(16) 0.0183(16) 0.0073(16)
C22 0.044(2) 0.052(3) 0.037(2) 0.0036(19) 0.0260(19) 0.007(2)
C23 0.055(3) 0.081(4) 0.038(2) 0.002(2) 0.030(2) 0.023(3)
C24 0.041(2) 0.091(4) 0.034(2) 0.017(2) 0.026(2) 0.018(2)
C25 0.043(2) 0.074(3) 0.039(2) 0.012(2) 0.027(2) 0.000(2)
C26 0.044(2) 0.054(3) 0.040(2) 0.0033(19) 0.029(2) 0.000(2)
C27 0.074(4) 0.144(6) 0.051(3) 0.020(3) 0.049(3) 0.027(4)
C31 0.045(2) 0.046(2) 0.0272(18) 0.0050(17) 0.0205(18) 0.0025(19)
C32 0.043(2) 0.046(2) 0.039(2) 0.0035(18) 0.0256(19) 0.0007(19)
C33 0.047(3) 0.056(3) 0.039(2) -0.004(2) 0.022(2) -0.007(2)
C34 0.063(3) 0.057(3) 0.036(2) 0.006(2) 0.017(2) -0.004(3)
C35 0.067(4) 0.050(3) 0.050(3) 0.012(2) 0.014(3) 0.010(3)
C36 0.067(3) 0.044(3) 0.041(2) 0.003(2) 0.019(2) 0.007(2)
C37 0.081(4) 0.078(4) 0.037(3) 0.009(3) 0.008(3) 0.000(3)
C41 0.039(2) 0.068(3) 0.037(2) 0.005(2) 0.021(2) 0.008(2)
C42 0.042(2) 0.052(3) 0.053(3) -0.019(2) 0.030(2) -0.004(2)
C43 0.041(2) 0.065(3) 0.052(3) -0.014(2) 0.030(2) -0.012(2)
C44 0.037(2) 0.075(3) 0.073(3) -0.014(3) 0.037(3) -0.007(2)
C51 0.040(2) 0.077(3) 0.063(3) -0.012(3) 0.038(2) -0.001(2)
C52 0.044(3) 0.071(3) 0.073(3) -0.024(3) 0.041(3) -0.001(2)
C53 0.054(3) 0.081(4) 0.071(3) -0.037(3) 0.050(3) -0.012(3)
C54 0.042(2) 0.096(4) 0.049(3) -0.013(3) 0.037(2) -0.003(2)
C55 0.048(3) 0.110(5) 0.065(3) -0.022(3) 0.048(3) -0.013(3)
C56 0.067(3) 0.106(5) 0.072(4) 0.004(3) 0.060(3) 0.004(3)
C57 0.058(3) 0.087(4) 0.089(4) -0.009(3) 0.060(3) -0.013(3)
C58 0.045(3) 0.090(4) 0.064(3) -0.012(3) 0.045(3) -0.008(3)
C59 0.044(2) 0.082(4) 0.059(3) -0.024(3) 0.042(2) -0.013(2)
C61 0.036(2) 0.051(3) 0.041(2) -0.0129(19) 0.0243(19) -0.0049(18)
C62 0.046(2) 0.043(2) 0.038(2) -0.0143(18) 0.0278(19) -0.0044(19)
C63 0.039(2) 0.043(2) 0.036(2) -0.0077(18) 0.0252(18) 0.0018(18)
C64 0.035(2) 0.046(2) 0.035(2) -0.0111(17) 0.0225(18) -0.0027(17)
C65 0.034(2) 0.051(3) 0.040(2) -0.0066(19) 0.0201(18) -0.0072(19)
C66 0.046(3) 0.047(3) 0.056(3) -0.010(2) 0.026(2) -0.012(2)
C67 0.049(3) 0.043(3) 0.057(3) -0.007(2) 0.021(2) -0.003(2)
C68 0.037(2) 0.056(3) 0.053(3) -0.008(2) 0.024(2) 0.001(2)
C69 0.035(2) 0.044(2) 0.045(2) -0.0133(19) 0.0225(19) -0.0038(18)

loop_
_atom_type_symbol
_atom_type_description
_atom_type_scat_dispersion_real
_atom_type_scat_dispersion_imag
_atom_type_scat_source
C C 0.0033 0.0016 'International Tables Vol C Tables 4.2.6.8 and 6.1.1.4'
H H 0.0000 0.0000 'International Tables Vol C Tables 4.2.6.8 and 6.1.1.4'
B B 0.0013 0.0007 'International Tables Vol C Tables 4.2.6.8 and 6.1.1.4'
N N 0.0061 0.0033 'International Tables Vol C Tables 4.2.6.8 and 6.1.1.4'
Si Si 0.0817 0.0704 'International Tables Vol C Tables 4.2.6.8 and 6.1.1.4'
Zr Zr -2.9673 0.5597 'International Tables Vol C Tables 4.2.6.8 and 6.1.1.4'

loop_
_geom_angle_atom_site_label_1
_geom_angle_atom_site_label_2
_geom_angle_atom_site_label_3
_geom_angle
N1 Zr1 C42 98.80(15)
N1 Zr1 C62 96.00(13)
C42 Zr1 C62 127.70(16)
N1 Zr1 C52 136.11(16)
C42 Zr1 C52 79.87(16)
C62 Zr1 C52 119.67(16)
N1 Zr1 C53 103.65(16)
C42 Zr1 C53 78.90(17)
C62 Zr1 C53 144.08(15)
C52 Zr1 C53 32.63(18)
N1 Zr1 C61 128.59(13)
C42 Zr1 C61 116.34(16)
C62 Zr1 C61 32.85(14)
C52 Zr1 C61 88.46(15)
C53 Zr1 C61 118.43(16)
N1 Zr1 C63 85.62(12)
C42 Zr1 C63 99.56(15)
C62 Zr1 C63 32.33(13)
C52 Zr1 C63 138.16(16)
C53 Zr1 C63 170.73(17)
C61 Zr1 C63 53.92(13)
N1 Zr1 C51 136.24(16)
C42 Zr1 C51 109.80(17)
C62 Zr1 C51 91.99(15)
C52 Zr1 C51 31.79(16)
C53 Zr1 C51 53.27(16)
C61 Zr1 C51 66.00(15)
C63 Zr1 C51 119.83(15)
N1 Zr1 C69 137.88(12)
C42 Zr1 C69 84.72(16)
C62 Zr1 C69 52.81(14)
C52 Zr1 C69 85.95(16)
C53 Zr1 C69 118.10(17)
C61 Zr1 C69 31.81(14)
C63 Zr1 C69 52.64(13)
C51 Zr1 C69 78.68(15)
N1 Zr1 C54 88.53(14)
C42 Zr1 C54 107.55(17)
C62 Zr1 C54 122.76(16)
C52 Zr1 C54 51.74(19)
C53 Zr1 C54 30.66(18)
C61 Zr1 C54 112.67(14)
C63 Zr1 C54 152.83(16)
C51 Zr1 C54 52.04(16)
C69 Zr1 C54 130.65(14)
N1 Zr1 C59 105.40(16)
C42 Zr1 C59 128.85(15)
C62 Zr1 C59 93.98(14)
C52 Zr1 C59 51.61(18)
C53 Zr1 C59 52.06(16)
C61 Zr1 C59 81.40(14)
C63 Zr1 C59 126.28(14)
C51 Zr1 C59 30.97(17)
C69 Zr1 C59 104.42(15)
C54 Zr1 C59 31.56(14)
N1 Zr1 C64 108.70(12)
C42 Zr1 C64 75.41(15)
C62 Zr1 C64 52.34(13)
C52 Zr1 C64 113.17(17)
C53 Zr1 C64 141.12(17)
C61 Zr1 C64 52.72(13)
C63 Zr1 C64 31.35(13)
C51 Zr1 C64 110.10(15)
C69 Zr1 C64 31.44(12)
C54 Zr1 C64 162.08(14)
C59 Zr1 C64 133.57(14)
N2 B1 N3 118.1(4)
N2 B1 C41 120.9(4)
N3 B1 C41 121.0(4)
N1 Si1 C3 109.3(2)
N1 Si1 C2 107.35(19)
C3 Si1 C2 109.5(2)
N1 Si1 C1 113.20(16)
C3 Si1 C1 110.39(19)
C2 Si1 C1 107.0(2)
N2 Si2 C5 106.24(16)
N2 Si2 C4 109.50(18)
C5 Si2 C4 109.37(19)
N2 Si2 C1 106.21(17)
C5 Si2 C1 113.63(18)
C4 Si2 C1 111.65(18)
N3 Si3 C7 106.4(2)
N3 Si3 C6 108.8(2)
C7 Si3 C6 107.4(3)
N3 Si3 C1 109.27(16)
C7 Si3 C1 114.9(2)
C6 Si3 C1 109.9(2)
C11 N1 Si1 111.7(3)
C11 N1 Zr1 112.0(2)
Si1 N1 Zr1 135.19(18)
C21 N2 B1 118.2(3)
C21 N2 Si2 119.0(2)
B1 N2 Si2 122.4(3)
B1 N3 C31 116.6(3)
B1 N3 Si3 128.1(3)
C31 N3 Si3 113.9(3)
Si2 C1 Si3 108.3(2)
Si2 C1 Si1 120.3(2)
Si3 C1 Si1 115.27(19)
C16 C11 C12 117.2(4)
C16 C11 N1 119.6(3)
C12 C11 N1 123.2(3)
C13 C12 C11 120.9(4)
C12 C13 C14 121.7(4)
C15 C14 C13 117.3(4)
C15 C14 C17 121.8(4)
C13 C14 C17 120.8(4)
C16 C15 C14 121.5(4)
C15 C16 C11 121.3(4)
C22 C21 C26 118.6(4)
C22 C21 N2 120.0(4)
C26 C21 N2 121.4(4)
C21 C22 C23 120.3(5)
C24 C23 C22 121.2(5)
C25 C24 C23 117.7(4)
C25 C24 C27 121.2(5)
C23 C24 C27 121.0(5)
C24 C25 C26 122.0(5)
C25 C26 C21 120.1(4)
C32 C31 C36 118.9(4)
C32 C31 N3 119.5(4)
C36 C31 N3 121.5(4)
C31 C32 C33 120.4(4)
C34 C33 C32 120.9(4)
C35 C34 C33 118.0(4)
C35 C34 C37 121.3(5)
C33 C34 C37 120.7(5)
C34 C35 C36 121.4(5)
C31 C36 C35 120.3(5)
C61 C43 C44 111.0(4)
C51 C44 C43 110.8(4)
C52 C51 C59 107.4(5)
C52 C51 C44 128.1(5)
C59 C51 C44 124.4(5)
C52 C51 Zr1 70.8(2)
C59 C51 Zr1 78.0(3)
C44 C51 Zr1 118.6(3)
C51 C52 C53 109.4(5)
C51 C52 Zr1 77.4(3)
C53 C52 Zr1 74.5(3)
C54 C53 C52 108.2(5)
C54 C53 Zr1 80.5(3)
C52 C53 Zr1 72.9(3)
C53 C54 C55 134.7(5)
C53 C54 C59 107.5(5)
C55 C54 C59 117.7(5)
C53 C54 Zr1 68.8(3)
C55 C54 Zr1 125.8(3)
C59 C54 Zr1 74.4(2)
C56 C55 C54 121.5(5)
C55 C56 C57 120.0(6)
C58 C57 C56 121.1(6)
C57 C58 C59 120.0(5)
C51 C59 C58 132.4(5)
C51 C59 C54 107.5(5)
C58 C59 C54 119.6(5)
C51 C59 Zr1 71.1(3)
C58 C59 Zr1 126.8(3)
C54 C59 Zr1 74.1(2)
C69 C61 C62 107.1(4)
C69 C61 C43 126.5(4)
C62 C61 C43 126.4(4)
C69 C61 Zr1 78.0(2)
C62 C61 Zr1 72.4(2)
C43 C61 Zr1 118.2(3)
C63 C62 C61 109.1(4)
C63 C62 Zr1 76.0(2)
C61 C62 Zr1 74.8(2)
C62 C63 C64 108.2(4)
C62 C63 Zr1 71.7(2)
C64 C63 Zr1 79.4(2)
C65 C64 C63 132.7(4)
C65 C64 C69 120.2(4)
C63 C64 C69 107.0(4)
C65 C64 Zr1 126.4(3)
C63 C64 Zr1 69.3(2)
C69 C64 Zr1 72.2(2)
C66 C65 C64 119.5(4)
C65 C66 C67 120.6(4)
C68 C67 C66 121.8(5)
C67 C68 C69 119.5(4)
C61 C69 C68 133.1(4)
C61 C69 C64 108.5(4)
C68 C69 C64 118.3(4)
C61 C69 Zr1 70.2(3)
C68 C69 Zr1 122.9(3)
C64 C69 Zr1 76.4(2)
C73A C72A C71A 116.7(13)
C72A C73A C74A 115.3(13)
C75A C74A C73A 111.4(13)
C76A C75A C74A 108.1(12)
C73B C72B C71B 98.8(17)
C72B C73B C74B 107.8(15)
C75B C74B C73B 119.0(17)
C76B C75B C74B 110.0(17)
C81A C82A C83A 108.5(11)
C84A C83A C82A 107.6(11)
C83A C84A C85A 112.7(14)
C86A C85A C84A 115.6(15)
C83B C82B C81B 112.2(16)
C83B C84B C85B 111.3(19)
C82B C83B C84B 125.1(17)
C84B C85B C86B 113(2)

loop_
_geom_bond_atom_site_label_1
_geom_bond_atom_site_label_2
_geom_bond_distance
Zr1 N1 2.127(4)
Zr1 C42 2.282(4)
Zr1 C62 2.509(4)
Zr1 C52 2.517(4)
Zr1 C53 2.538(4)
Zr1 C61 2.541(4)
Zr1 C63 2.565(4)
Zr1 C51 2.600(4)
Zr1 C69 2.641(5)
Zr1 C54 2.685(4)
Zr1 C59 2.689(4)
Zr1 C64 2.695(4)
B1 N2 1.443(5)
B1 N3 1.448(6)
B1 C41 1.574(6)
Si1 N1 1.755(4)
Si1 C3 1.866(4)
Si1 C2 1.877(5)
Si1 C1 1.890(4)
Si2 N2 1.762(3)
Si2 C5 1.868(4)
Si2 C4 1.873(4)
Si2 C1 1.871(4)
Si3 N3 1.765(4)
Si3 C7 1.860(5)
Si3 C6 1.864(5)
Si3 C1 1.885(4)
N1 C11 1.443(5)
N2 C21 1.434(5)
N3 C31 1.450(5)
C11 C16 1.399(5)
C11 C12 1.399(5)
C12 C13 1.385(6)
C13 C14 1.393(6)
C14 C15 1.385(6)
C14 C17 1.507(6)
C15 C16 1.386(6)
C21 C22 1.381(6)
C21 C26 1.394(6)
C22 C23 1.396(6)
C23 C24 1.391(8)
C24 C25 1.371(7)
C24 C27 1.517(6)
C25 C26 1.389(6)
C31 C32 1.380(6)
C31 C36 1.382(6)
C32 C33 1.401(6)
C33 C34 1.388(7)
C34 C35 1.378(8)
C34 C37 1.512(7)
C35 C36 1.394(7)
C43 C61 1.504(6)
C43 C44 1.537(7)
C44 C51 1.488(7)
C51 C52 1.404(7)
C51 C59 1.415(8)
C52 C53 1.420(8)
C53 C54 1.388(8)
C54 C55 1.422(8)
C54 C59 1.461(7)
C55 C56 1.362(8)
C56 C57 1.444(8)
C57 C58 1.357(8)
C58 C59 1.425(8)
C61 C69 1.423(6)
C61 C62 1.428(6)
C62 C63 1.414(6)
C63 C64 1.427(6)
C64 C65 1.410(6)
C64 C69 1.447(6)
C65 C66 1.367(7)
C66 C67 1.416(7)
C67 C68 1.363(7)
C68 C69 1.425(7)
C71A C72A 1.441(15)
C72A C73A 1.402(15)
C73A C74A 1.572(16)
C74A C75A 1.557(15)
C75A C76A 1.467(15)
C71B C72B 1.504(18)
C72B C73B 1.488(17)
C73B C74B 1.503(17)
C74B C75B 1.469(17)
C75B C76B 1.465(16)
C81A C82A 1.494(15)
C82A C83A 1.568(14)
C83A C84A 1.534(15)
C84A C85A 1.568(16)
C85A C86A 1.556(16)
C81B C82B 1.531(17)
C82B C83B 1.508(17)
C84B C83B 1.514(18)
C84B C85B 1.511(18)
C85B C86B 1.562(18)
